data_4332256
loop_
_publ_author_name
'Yue, Qi'
'Yang, Jin'
'Li, Guang-Hua'
'Li, Guo-Dong'
'Chen, Jie-Sheng'

_publ_section_title
;
 Homochiral Porous Lanthanide Phosphonates with 1D Triple-Strand Helical
 Chains:&#x00A0; Synthesis, Photoluminescence, and Adsorption Properties
;
_journal_issue 11
_journal_name_full 'Inorganic Chemistry'
_journal_page_first 4431
_journal_page_last 4439
_journal_paper_doi 10.1021/ic060162h
_journal_volume 45
_journal_year 2006
_chemical_absolute_configuration unk
_chemical_formula_moiety 'C18 H37 Dy N3 O17 P3'
_chemical_formula_sum 'C18 H37 Dy N3 O17 P3'
_chemical_formula_weight 822.92
_chemical_melting_point ?
_chemical_name_systematic
; 
 ? 
;
_space_group_IT_number 76
_symmetry_cell_setting tetragonal
_symmetry_space_group_name_Hall 'P 4w'
_symmetry_space_group_name_H-M 'P 41'
_atom_sites_solution_hydrogens geom
_atom_sites_solution_primary direct
_atom_sites_solution_secondary difmap
_audit_creation_method SHELXL-97
_cell_angle_alpha 90.00
_cell_angle_beta 90.00
_cell_angle_gamma 90.00
_cell_formula_units_Z 4
_cell_length_a 12.4486(3)
_cell_length_b 12.4486(3)
_cell_length_c 18.7626(5)
_cell_measurement_reflns_used 7202
_cell_measurement_temperature 293(2)
_cell_measurement_theta_max 28.37
_cell_measurement_theta_min 1.96
_cell_volume 2907.60(13)
_computing_cell_refinement 'Bruker SMART'
_computing_data_collection 'Bruker SMART'
_computing_data_reduction 'Bruker SAINT'
_computing_molecular_graphics SHELXP-97
_computing_publication_material SHELXTL
_computing_structure_refinement 'SHELXL-97 (Sheldrick, 1997)'
_computing_structure_solution 'SHELXS-97 (Sheldrick, 1990)'
_diffrn_ambient_temperature 293(2)
_diffrn_detector_area_resol_mean 9.00cm
_diffrn_measured_fraction_theta_full 0.999
_diffrn_measured_fraction_theta_max 0.999
_diffrn_measurement_device_type 'CCD area detector'
_diffrn_measurement_method 'phi and omega scans'
_diffrn_radiation_monochromator graphite
_diffrn_radiation_source 'fine-focus sealed tube'
_diffrn_radiation_type MoK\a
_diffrn_radiation_wavelength 0.71073
_diffrn_reflns_av_R_equivalents 0.0597
_diffrn_reflns_av_sigmaI/netI 0.0557
_diffrn_reflns_limit_h_max 16
_diffrn_reflns_limit_h_min -16
_diffrn_reflns_limit_k_max 16
_diffrn_reflns_limit_k_min -11
_diffrn_reflns_limit_l_max 25
_diffrn_reflns_limit_l_min -24
_diffrn_reflns_number 21153
_diffrn_reflns_theta_full 28.37
_diffrn_reflns_theta_max 28.37
_diffrn_reflns_theta_min 1.96
_diffrn_standards_decay_% none
_diffrn_standards_interval_count none
_diffrn_standards_interval_time none
_diffrn_standards_number none
_exptl_absorpt_coefficient_mu 2.816
_exptl_absorpt_correction_T_max 0.3130
_exptl_absorpt_correction_T_min 0.1807
_exptl_absorpt_correction_type empirical
_exptl_absorpt_process_details SADABS
_exptl_crystal_colour colourless
_exptl_crystal_density_diffrn 1.880
_exptl_crystal_density_meas ?
_exptl_crystal_density_method 'not measured'
_exptl_crystal_description block
_exptl_crystal_F_000 1652
_exptl_crystal_size_max 0.32
_exptl_crystal_size_mid 0.25
_exptl_crystal_size_min 0.19
_refine_diff_density_max 1.278
_refine_diff_density_min -0.573
_refine_diff_density_rms 0.088
_refine_ls_abs_structure_details 'Flack H D (1983), Acta Cryst. A39, 876-881'
_refine_ls_abs_structure_Flack -0.035(7)
_refine_ls_extinction_method none
_refine_ls_goodness_of_fit_ref 1.001
_refine_ls_hydrogen_treatment constr
_refine_ls_matrix_type full
_refine_ls_number_parameters 391
_refine_ls_number_reflns 7202
_refine_ls_number_restraints 5
_refine_ls_restrained_S_all 1.000
_refine_ls_R_factor_all 0.0372
_refine_ls_R_factor_gt 0.0302
_refine_ls_shift/su_max 0.161
_refine_ls_shift/su_mean 0.004
_refine_ls_structure_factor_coef Fsqd
_refine_ls_weighting_details 'calc w=1/[\s^2^(Fo^2^)+(0.0255P)^2^+0.0000P] where P=(Fo^2^+2Fc^2^)/3'
_refine_ls_weighting_scheme calc
_refine_ls_wR_factor_gt 0.0558
_refine_ls_wR_factor_ref 0.0583
_reflns_number_gt 6437
_reflns_number_total 7202
_reflns_threshold_expression >2sigma(I)
_cod_data_source_file ic060162hsup2.cif
_cod_data_source_block sad
_cod_depositor_comments
;
The following automatic conversions were performed:

'_chemical_melting_point' value 'not measured' was changed to '?' -
the value is undefined or not given.

'_symmetry_cell_setting' value
'Tetragonal' changed to 'tetragonal' according to
/home/saulius/struct/CIF-dictionaries/cif_core.dic dictionary named
'cif_core.dic' version 2.4.2 from 2011-04-26.

Automatic conversion script
Id: cif_fix_values 1891 2012-01-12 08:04:46Z andrius 

The following automatic conversions were performed:

'_exptl_crystal_density_meas' value 'none' was changed to '?' - the
value is perceived as not measured.

Automatic conversion script
Id: cif_fix_values 3008 2015-01-20 13:52:24Z robertas 
;
_cod_original_sg_symbol_H-M P4(1)
_cod_database_code 4332256

loop_
_symmetry_equiv_pos_as_xyz
'x, y, z'
'-x, -y, z+1/2'
'-y, x, z+1/4'
'y, -x, z+3/4'

loop_
_atom_site_label
_atom_site_type_symbol
_atom_site_fract_x
_atom_site_fract_y
_atom_site_fract_z
_atom_site_U_iso_or_equiv
_atom_site_adp_type
_atom_site_occupancy
_atom_site_symmetry_multiplicity
_atom_site_calc_flag
_atom_site_refinement_flags
Dy1 Dy 0.430520(14) 0.460642(13) 0.624825(12) 0.01535(4) Uani 1 1 d .
P1 P 0.43234(9) 0.23553(8) 0.74684(6) 0.0197(2) Uani 1 1 d .
P2 P 0.68486(8) 0.43296(9) 0.70266(6) 0.0189(2) Uani 1 1 d .
P3 P 0.52536(9) 0.69959(8) 0.54574(5) 0.0184(2) Uani 1 1 d .
O1 O 0.4038(3) 0.3047(2) 0.68392(17) 0.0287(7) Uani 1 1 d .
O2 O 0.4641(3) 0.2944(3) 0.81348(17) 0.0300(7) Uani 1 1 d .
O3 O 0.3379(3) 0.1586(2) 0.75905(16) 0.0277(7) Uani 1 1 d .
H3 H 0.3444 0.1294 0.7980 0.080 Uiso 1 1 calc .
O4 O 0.6861(3) -0.1459(3) 0.6745(2) 0.0428(9) Uani 1 1 d .
O5 O 0.5229(3) -0.0866(3) 0.7028(2) 0.0387(9) Uani 1 1 d .
O6 O 0.6014(2) 0.4166(2) 0.64646(16) 0.0272(7) Uani 1 1 d .
O7 O 0.6439(3) 0.4456(3) 0.77716(17) 0.0333(8) Uani 1 1 d .
O8 O 0.7672(3) 0.3418(3) 0.69597(18) 0.0324(7) Uani 1 1 d .
H8 H 0.8139 0.3492 0.7264 0.080 Uiso 1 1 calc .
O9 O 1.0380(3) 0.7138(3) 0.60617(18) 0.0393(9) Uani 1 1 d .
O10 O 0.9933(3) 0.5438(2) 0.6295(2) 0.0409(8) Uani 1 1 d .
O11 O 0.5075(2) 0.6240(2) 0.60651(14) 0.0235(7) Uani 1 1 d .
O12 O 0.5310(2) 0.6497(3) 0.47297(16) 0.0279(7) Uani 1 1 d .
O13 O 0.6283(2) 0.7674(3) 0.55738(16) 0.0294(7) Uani 1 1 d .
H13 H 0.6311 0.7871 0.5990 0.080 Uiso 1 1 calc .
O14 O 0.2759(3) 1.0970(3) 0.52994(19) 0.0373(8) Uani 1 1 d .
O15 O 0.4430(3) 1.0422(3) 0.55309(19) 0.0336(8) Uani 1 1 d .
O1W O 1.0303(6) 0.0586(5) 1.0924(3) 0.0839(16) Uani 1 1 d D
H1WA H 1.065(5) 0.034(6) 1.129(3) 0.080 Uiso 1 1 d D
H1WB H 1.016(7) 0.067(6) 1.0483(16) 0.080 Uiso 1 1 d D
O2W O 0.9400(4) -0.0471(5) 0.9751(3) 0.0728(14) Uani 1 1 d D
H2WA H 0.973(6) -0.040(6) 0.936(3) 0.080 Uiso 1 1 d D
H2WB H 0.931(6) -0.017(6) 1.015(2) 0.080 Uiso 1 1 d D
N1 N 0.5922(3) 0.0832(3) 0.77782(17) 0.0199(7) Uani 1 1 d .
H1 H 0.5369 0.0461 0.7978 0.080 Uiso 1 1 calc .
N2 N 0.8371(3) 0.5973(3) 0.72363(17) 0.0198(7) Uani 1 1 d .
H2 H 0.8820 0.5419 0.7343 0.080 Uiso 1 1 calc .
N3 N 0.3775(3) 0.8481(3) 0.60481(17) 0.0184(7) Uani 1 1 d .
H3A H 0.4353 0.8803 0.6255 0.080 Uiso 1 1 calc .
C1 C 0.6740(3) 0.0024(3) 0.7516(2) 0.0233(9) Uani 1 1 d .
H1A H 0.7285 0.0400 0.7233 0.080 Uiso 1 1 calc .
C2 C 0.7258(4) -0.0382(4) 0.8205(3) 0.0345(11) Uani 1 1 d .
H2A H 0.7979 -0.0644 0.8116 0.080 Uiso 1 1 calc .
H2B H 0.6835 -0.0956 0.8414 0.080 Uiso 1 1 calc .
C3 C 0.7279(5) 0.0606(5) 0.8697(3) 0.0538(16) Uani 1 1 d .
H3B H 0.7050 0.0412 0.9174 0.080 Uiso 1 1 calc .
H3C H 0.7999 0.0902 0.8723 0.080 Uiso 1 1 calc .
C4 C 0.6501(4) 0.1427(4) 0.8369(2) 0.0319(11) Uani 1 1 d .
H4A H 0.5995 0.1682 0.8723 0.080 Uiso 1 1 calc .
H4B H 0.6891 0.2037 0.8178 0.080 Uiso 1 1 calc .
C5 C 0.5469(4) 0.1535(3) 0.7212(2) 0.0235(9) Uani 1 1 d .
H5A H 0.5257 0.1085 0.6814 0.080 Uiso 1 1 calc .
H5B H 0.6034 0.2008 0.7045 0.080 Uiso 1 1 calc .
C6 C 0.6230(4) -0.0854(3) 0.7058(2) 0.0276(10) Uani 1 1 d .
C7 C 0.9022(3) 0.6855(3) 0.6901(2) 0.0223(9) Uani 1 1 d .
H7 H 0.8535 0.7341 0.6647 0.080 Uiso 1 1 calc .
C8 C 0.9526(5) 0.7467(4) 0.7530(3) 0.0454(15) Uani 1 1 d .
H8A H 1.0292 0.7325 0.7558 0.080 Uiso 1 1 calc .
H8B H 0.9417 0.8234 0.7477 0.080 Uiso 1 1 calc .
C9 C 0.8958(4) 0.7053(4) 0.8191(2) 0.0328(11) Uani 1 1 d .
H9A H 0.9423 0.6575 0.8459 0.080 Uiso 1 1 calc .
H9B H 0.8746 0.7644 0.8497 0.080 Uiso 1 1 calc .
C10 C 0.7979(4) 0.6455(4) 0.7921(2) 0.0273(10) Uani 1 1 d .
H10A H 0.7757 0.5902 0.8255 0.080 Uiso 1 1 calc .
H10B H 0.7383 0.6942 0.7839 0.080 Uiso 1 1 calc .
C11 C 0.7506(3) 0.5560(4) 0.6756(2) 0.0239(9) Uani 1 1 d .
H11A H 0.7814 0.5447 0.6287 0.080 Uiso 1 1 calc .
H11B H 0.6962 0.6114 0.6709 0.080 Uiso 1 1 calc .
C12 C 0.9848(3) 0.6415(4) 0.6371(2) 0.0263(9) Uani 1 1 d .
C13 C 0.2940(3) 0.9334(3) 0.5900(2) 0.0221(9) Uani 1 1 d .
H13A H 0.2388 0.9037 0.5584 0.080 Uiso 1 1 calc .
C14 C 0.2447(4) 0.9550(4) 0.6632(3) 0.0358(12) Uani 1 1 d .
H14A H 0.2800 1.0154 0.6860 0.080 Uiso 1 1 calc .
H14B H 0.1688 0.9711 0.6588 0.080 Uiso 1 1 calc .
C15 C 0.2612(5) 0.8542(4) 0.7059(3) 0.0462(14) Uani 1 1 d .
H15A H 0.1924 0.8233 0.7189 0.080 Uiso 1 1 calc .
H15B H 0.3006 0.8701 0.7492 0.080 Uiso 1 1 calc .
C16 C 0.3238(4) 0.7766(3) 0.6602(2) 0.0250(9) Uani 1 1 d .
H16A H 0.2764 0.7249 0.6376 0.080 Uiso 1 1 calc .
H16B H 0.3769 0.7383 0.6882 0.080 Uiso 1 1 calc .
C17 C 0.4142(3) 0.7946(3) 0.5385(2) 0.0212(8) Uani 1 1 d .
H17A H 0.4349 0.8500 0.5049 0.080 Uiso 1 1 calc .
H17B H 0.3533 0.7568 0.5181 0.080 Uiso 1 1 calc .
C18 C 0.3445(4) 1.0320(4) 0.5548(2) 0.0262(9) Uani 1 1 d .

loop_
_atom_site_aniso_label
_atom_site_aniso_U_11
_atom_site_aniso_U_22
_atom_site_aniso_U_33
_atom_site_aniso_U_23
_atom_site_aniso_U_13
_atom_site_aniso_U_12
Dy1 0.01725(10) 0.01496(9) 0.01384(7) 0.00083(7) -0.00065(8) 0.00051(8)
P1 0.0241(6) 0.0130(5) 0.0221(5) 0.0004(4) 0.0007(4) -0.0012(4)
P2 0.0147(5) 0.0206(5) 0.0213(5) -0.0017(4) 0.0008(4) -0.0006(4)
P3 0.0196(5) 0.0172(5) 0.0184(5) -0.0025(4) 0.0013(4) -0.0027(4)
O1 0.0333(18) 0.0194(15) 0.0333(17) 0.0092(13) 0.0034(14) 0.0024(13)
O2 0.0275(17) 0.0283(18) 0.0342(18) -0.0137(14) 0.0029(14) -0.0042(13)
O3 0.0314(17) 0.0258(16) 0.0259(16) 0.0053(13) -0.0063(13) -0.0094(13)
O4 0.040(2) 0.040(2) 0.049(2) -0.0233(17) -0.0127(17) 0.0148(17)
O5 0.0305(19) 0.034(2) 0.052(2) -0.0129(17) -0.0077(16) -0.0062(16)
O6 0.0221(16) 0.0269(17) 0.0327(18) -0.0029(12) -0.0097(13) 0.0004(13)
O7 0.0373(19) 0.0342(19) 0.0283(17) -0.0072(14) 0.0124(15) -0.0098(15)
O8 0.0243(17) 0.0361(19) 0.0367(18) -0.0045(15) -0.0061(14) 0.0087(14)
O9 0.041(2) 0.0313(18) 0.046(2) -0.0036(15) 0.0249(16) -0.0063(15)
O10 0.046(2) 0.0285(17) 0.048(2) -0.0067(18) 0.0249(19) -0.0002(14)
O11 0.0243(15) 0.0217(15) 0.0244(17) 0.0044(12) 0.0012(12) -0.0032(12)
O12 0.0256(16) 0.0316(18) 0.0264(16) -0.0113(14) 0.0039(13) -0.0002(13)
O13 0.0279(17) 0.0321(18) 0.0281(17) -0.0020(13) 0.0031(13) -0.0126(14)
O14 0.0293(18) 0.0263(17) 0.056(2) 0.0181(16) 0.0049(16) 0.0030(14)
O15 0.0238(17) 0.0271(17) 0.050(2) 0.0097(15) 0.0032(15) -0.0067(13)
O1W 0.096(5) 0.093(4) 0.063(3) -0.014(3) -0.006(3) 0.001(3)
O2W 0.063(3) 0.093(4) 0.062(3) 0.000(3) 0.005(3) 0.009(3)
N1 0.0208(18) 0.0196(18) 0.0192(17) -0.0005(13) 0.0011(14) -0.0010(14)
N2 0.0139(17) 0.0233(18) 0.0223(17) -0.0014(14) 0.0013(13) -0.0048(13)
N3 0.0193(17) 0.0132(15) 0.0227(17) 0.0000(12) 0.0019(13) 0.0002(13)
C1 0.023(2) 0.020(2) 0.027(2) -0.0003(18) -0.0009(17) 0.0054(17)
C2 0.036(3) 0.037(3) 0.030(2) 0.000(2) -0.007(2) 0.008(2)
C3 0.065(4) 0.058(4) 0.038(3) -0.013(3) -0.025(3) 0.021(3)
C4 0.040(3) 0.030(3) 0.026(2) -0.005(2) -0.011(2) -0.001(2)
C5 0.030(2) 0.022(2) 0.018(2) -0.0014(17) 0.0013(17) 0.0055(18)
C6 0.034(3) 0.021(2) 0.028(2) 0.0002(18) -0.0080(19) 0.0030(19)
C7 0.023(2) 0.019(2) 0.024(2) -0.0007(17) 0.0089(17) -0.0018(17)
C8 0.051(3) 0.050(3) 0.035(3) -0.019(3) 0.018(2) -0.033(3)
C9 0.037(3) 0.036(3) 0.026(2) -0.008(2) 0.001(2) -0.007(2)
C10 0.027(2) 0.033(3) 0.021(2) -0.0009(18) 0.0042(18) -0.0022(19)
C11 0.019(2) 0.034(2) 0.0188(19) 0.0017(18) -0.0057(16) -0.0055(18)
C12 0.023(2) 0.028(2) 0.027(3) -0.0038(18) 0.0064(18) 0.0001(17)
C13 0.020(2) 0.019(2) 0.028(2) 0.0035(17) 0.0006(17) 0.0028(17)
C14 0.037(3) 0.032(3) 0.038(3) -0.003(2) 0.011(2) 0.000(2)
C15 0.057(4) 0.037(3) 0.044(3) 0.008(2) 0.027(3) 0.017(3)
C16 0.035(3) 0.017(2) 0.023(2) 0.0034(17) 0.0077(19) -0.0022(18)
C17 0.026(2) 0.021(2) 0.0157(19) -0.0019(16) -0.0017(16) 0.0007(17)
C18 0.029(2) 0.020(2) 0.029(2) 0.0010(18) 0.0031(19) -0.0027(18)

loop_
_atom_type_symbol
_atom_type_description
_atom_type_scat_dispersion_real
_atom_type_scat_dispersion_imag
_atom_type_scat_source
C C 0.0033 0.0016 'International Tables Vol C Tables 4.2.6.8 and 6.1.1.4'
H H 0.0000 0.0000 'International Tables Vol C Tables 4.2.6.8 and 6.1.1.4'
N N 0.0061 0.0033 'International Tables Vol C Tables 4.2.6.8 and 6.1.1.4'
O O 0.0106 0.0060 'International Tables Vol C Tables 4.2.6.8 and 6.1.1.4'
P P 0.1023 0.0942 'International Tables Vol C Tables 4.2.6.8 and 6.1.1.4'
Dy Dy -0.1892 4.4098 'International Tables Vol C Tables 4.2.6.8 and 6.1.1.4'

loop_
_geom_angle_atom_site_label_1
_geom_angle_atom_site_label_2
_geom_angle_atom_site_label_3
_geom_angle
_geom_angle_site_symmetry_1
_geom_angle_site_symmetry_3
O6 Dy1 O2 155.67(12) . 4_564
O6 Dy1 O7 85.80(11) . 4_564
O2 Dy1 O7 83.54(11) 4_564 4_564
O6 Dy1 O1 80.80(11) . .
O2 Dy1 O1 119.83(11) 4_564 .
O7 Dy1 O1 85.14(12) 4_564 .
O6 Dy1 O12 111.48(11) . 3_655
O2 Dy1 O12 85.60(12) 4_564 3_655
O7 Dy1 O12 156.66(11) 4_564 3_655
O1 Dy1 O12 82.46(11) . 3_655
O6 Dy1 O11 81.13(10) . .
O2 Dy1 O11 82.39(11) 4_564 .
O7 Dy1 O11 110.98(12) 4_564 .
O1 Dy1 O11 154.72(11) . .
O12 Dy1 O11 87.88(10) 3_655 .
O2 P1 O1 115.86(18) . .
O2 P1 O3 112.47(18) . .
O1 P1 O3 107.06(18) . .
O2 P1 C5 106.74(19) . .
O1 P1 C5 107.41(18) . .
O3 P1 C5 106.85(19) . .
O6 P2 O7 115.89(19) . .
O6 P2 O8 107.81(18) . .
O7 P2 O8 112.5(2) . .
O6 P2 C11 103.39(18) . .
O7 P2 C11 109.12(19) . .
O8 P2 C11 107.5(2) . .
O11 P3 O12 116.10(18) . .
O11 P3 O13 111.00(17) . .
O12 P3 O13 108.36(17) . .
O11 P3 C17 110.58(18) . .
O12 P3 C17 103.63(18) . .
O13 P3 C17 106.54(18) . .
P1 O1 Dy1 147.3(2) . .
P1 O2 Dy1 154.4(2) . 3_655
P1 O3 H3 109.5 . .
P2 O6 Dy1 139.17(19) . .
P2 O7 Dy1 161.3(2) . 3_655
P2 O8 H8 109.5 . .
P3 O11 Dy1 137.81(17) . .
P3 O12 Dy1 154.34(19) . 4_564
P3 O13 H13 109.5 . .
H1WA O1W H1WB 156(8) . .
H2WA O2W H2WB 143(8) . .
C5 N1 C1 114.5(3) . .
C5 N1 C4 114.5(3) . .
C1 N1 C4 104.0(3) . .
C5 N1 H1 107.8 . .
C1 N1 H1 107.8 . .
C4 N1 H1 107.8 . .
C11 N2 C10 114.8(3) . .
C11 N2 C7 112.8(3) . .
C10 N2 C7 104.0(3) . .
C11 N2 H2 108.3 . .
C10 N2 H2 108.3 . .
C7 N2 H2 108.3 . .
C17 N3 C13 111.9(3) . .
C17 N3 C16 116.4(3) . .
C13 N3 C16 103.5(3) . .
C17 N3 H3A 108.2 . .
C13 N3 H3A 108.2 . .
C16 N3 H3A 108.2 . .
N1 C1 C6 112.2(3) . .
N1 C1 C2 103.2(3) . .
C6 C1 C2 114.4(4) . .
N1 C1 H1A 108.9 . .
C6 C1 H1A 108.9 . .
C2 C1 H1A 108.9 . .
C1 C2 C3 104.5(4) . .
C1 C2 H2A 110.9 . .
C3 C2 H2A 110.9 . .
C1 C2 H2B 110.9 . .
C3 C2 H2B 110.9 . .
H2A C2 H2B 108.9 . .
C4 C3 C2 106.3(4) . .
C4 C3 H3B 110.5 . .
C2 C3 H3B 110.5 . .
C4 C3 H3C 110.5 . .
C2 C3 H3C 110.5 . .
H3B C3 H3C 108.7 . .
N1 C4 C3 105.6(4) . .
N1 C4 H4A 110.6 . .
C3 C4 H4A 110.6 . .
N1 C4 H4B 110.6 . .
C3 C4 H4B 110.6 . .
H4A C4 H4B 108.8 . .
N1 C5 P1 116.0(3) . .
N1 C5 H5A 108.3 . .
P1 C5 H5A 108.3 . .
N1 C5 H5B 108.3 . .
P1 C5 H5B 108.3 . .
H5A C5 H5B 107.4 . .
O4 C6 O5 127.2(4) . .
O4 C6 C1 116.1(4) . .
O5 C6 C1 116.7(4) . .
N2 C7 C12 111.9(3) . .
N2 C7 C8 105.1(3) . .
C12 C7 C8 113.7(4) . .
N2 C7 H7 108.7 . .
C12 C7 H7 108.7 . .
C8 C7 H7 108.7 . .
C9 C8 C7 105.6(4) . .
C9 C8 H8A 110.6 . .
C7 C8 H8A 110.6 . .
C9 C8 H8B 110.6 . .
C7 C8 H8B 110.6 . .
H8A C8 H8B 108.7 . .
C10 C9 C8 105.6(4) . .
C10 C9 H9A 110.6 . .
C8 C9 H9A 110.6 . .
C10 C9 H9B 110.6 . .
C8 C9 H9B 110.6 . .
H9A C9 H9B 108.8 . .
N2 C10 C9 102.8(3) . .
N2 C10 H10A 111.2 . .
C9 C10 H10A 111.2 . .
N2 C10 H10B 111.2 . .
C9 C10 H10B 111.2 . .
H10A C10 H10B 109.1 . .
N2 C11 P2 116.6(3) . .
N2 C11 H11A 108.1 . .
P2 C11 H11A 108.1 . .
N2 C11 H11B 108.1 . .
P2 C11 H11B 108.1 . .
H11A C11 H11B 107.3 . .
O10 C12 O9 127.4(4) . .
O10 C12 C7 119.2(4) . .
O9 C12 C7 113.3(4) . .
N3 C13 C14 103.6(3) . .
N3 C13 C18 111.1(3) . .
C14 C13 C18 114.3(4) . .
N3 C13 H13A 109.2 . .
C14 C13 H13A 109.2 . .
C18 C13 H13A 109.2 . .
C15 C14 C13 106.1(4) . .
C15 C14 H14A 110.5 . .
C13 C14 H14A 110.5 . .
C15 C14 H14B 110.5 . .
C13 C14 H14B 110.5 . .
H14A C14 H14B 108.7 . .
C14 C15 C16 107.6(4) . .
C14 C15 H15A 110.2 . .
C16 C15 H15A 110.2 . .
C14 C15 H15B 110.2 . .
C16 C15 H15B 110.2 . .
H15A C15 H15B 108.5 . .
C15 C16 N3 103.9(3) . .
C15 C16 H16A 111.0 . .
N3 C16 H16A 111.0 . .
C15 C16 H16B 111.0 . .
N3 C16 H16B 111.0 . .
H16A C16 H16B 109.0 . .
N3 C17 P3 117.5(3) . .
N3 C17 H17A 107.9 . .
P3 C17 H17A 107.9 . .
N3 C17 H17B 107.9 . .
P3 C17 H17B 107.9 . .
H17A C17 H17B 107.2 . .
O15 C18 O14 126.5(4) . .
O15 C18 C13 120.2(4) . .
O14 C18 C13 113.3(4) . .

loop_
_geom_bond_atom_site_label_1
_geom_bond_atom_site_label_2
_geom_bond_distance
_geom_bond_site_symmetry_2
Dy1 O6 2.234(3) .
Dy1 O2 2.252(3) 4_564
Dy1 O7 2.255(3) 4_564
Dy1 O1 2.261(3) .
Dy1 O12 2.270(3) 3_655
Dy1 O11 2.274(3) .
P1 O2 1.502(3) .
P1 O1 1.504(3) .
P1 O3 1.534(3) .
P1 C5 1.819(4) .
P2 O6 1.494(3) .
P2 O7 1.496(3) .
P2 O8 1.534(3) .
P2 C11 1.809(4) .
P3 O11 1.495(3) .
P3 O12 1.502(3) .
P3 O13 1.550(3) .
P3 C17 1.825(4) .
O2 Dy1 2.252(3) 3_655
O3 H3 0.8200 .
O4 C6 1.237(5) .
O5 C6 1.248(6) .
O7 Dy1 2.255(3) 3_655
O8 H8 0.8200 .
O9 C12 1.260(5) .
O10 C12 1.229(5) .
O12 Dy1 2.270(3) 4_564
O13 H13 0.8200 .
O14 C18 1.266(5) .
O15 C18 1.234(5) .
O1W H1WA 0.86(2) .
O1W H1WB 0.85(2) .
O2W H2WA 0.85(2) .
O2W H2WB 0.85(2) .
N1 C5 1.487(5) .
N1 C1 1.514(5) .
N1 C4 1.515(5) .
N1 H1 0.9100 .
N2 C11 1.496(5) .
N2 C10 1.500(5) .
N2 C7 1.503(5) .
N2 H2 0.9100 .
N3 C17 1.483(5) .
N3 C13 1.511(5) .
N3 C16 1.523(5) .
N3 H3A 0.9100 .
C1 C6 1.528(6) .
C1 C2 1.530(6) .
C1 H1A 0.9800 .
C2 C3 1.538(7) .
C2 H2A 0.9700 .
C2 H2B 0.9700 .
C3 C4 1.537(7) .
C3 H3B 0.9700 .
C3 H3C 0.9700 .
C4 H4A 0.9700 .
C4 H4B 0.9700 .
C5 H5A 0.9700 .
C5 H5B 0.9700 .
C7 C12 1.531(6) .
C7 C8 1.538(6) .
C7 H7 0.9800 .
C8 C9 1.519(7) .
C8 H8A 0.9700 .
C8 H8B 0.9700 .
C9 C10 1.515(7) .
C9 H9A 0.9700 .
C9 H9B 0.9700 .
C10 H10A 0.9700 .
C10 H10B 0.9700 .
C11 H11A 0.9700 .
C11 H11B 0.9700 .
C13 C14 1.528(6) .
C13 C18 1.529(6) .
C13 H13A 0.9800 .
C14 C15 1.503(7) .
C14 H14A 0.9700 .
C14 H14B 0.9700 .
C15 C16 1.509(6) .
C15 H15A 0.9700 .
C15 H15B 0.9700 .
C16 H16A 0.9700 .
C16 H16B 0.9700 .
C17 H17A 0.9700 .
C17 H17B 0.9700 .

loop_
_geom_hbond_atom_site_label_D
_geom_hbond_atom_site_label_H
_geom_hbond_atom_site_label_A
_geom_hbond_distance_DH
_geom_hbond_distance_HA
_geom_hbond_distance_DA
_geom_hbond_angle_DHA
_geom_hbond_site_symmetry_A
O3 H3 O9 0.82 1.73 2.446(4) 144.0 3_645
O8 H8 O14 0.82 1.75 2.452(4) 142.1 3_755
O8 H8 O15 0.82 2.58 3.355(5) 158.8 3_755
O13 H13 O4 0.82 1.78 2.552(4) 156.2 1_565
O1W H1WA O2W 0.86(2) 2.17(5) 2.903(8) 143(7) 3_645
O1W H1WB O2W 0.85(2) 2.19(6) 2.799(8) 128(7) .
O2W H2WA O1W 0.85(2) 2.05(2) 2.903(8) 177(9) 4_664
O2W H2WB O1W 0.85(2) 2.13(5) 2.799(8) 136(7) .
N1 H1 O10 0.91 1.95 2.785(5) 152.5 3_645
N2 H2 O15 0.91 2.02 2.858(5) 152.9 3_755
N3 H3A O5 0.91 1.86 2.705(5) 153.3 1_565
